data_4309999
loop_
_publ_author_name
'Craig A. Grapperhaus'
'Selma Poturovic'
'Mark S. Mashuta'

_publ_section_title
;
Oxygenation of a Ruthenium(II) Thiolate to a Ruthenium(II) Sulfinate
Proceeds via Ruthenium(III)
;
_journal_name_full 'Inorganic Chemistry'
_journal_page_first 8185
_journal_page_last 8187
_journal_paper_doi 10.1021/ic051211d
_journal_volume 44
_journal_year 2005
_chemical_formula_moiety 'C54 H42 O3 P3 Ru S3'
_chemical_formula_sum 'C54 H42 O3 P3 Ru S3'
_chemical_formula_weight 1029.04
_chemical_name_common Ru(DPPB-O2)2(DPPBT)
_chemical_name_systematic
; 
 Ru(DPPB-O2)2(DPPBT)
;
_space_group_IT_number 15
_symmetry_cell_setting monoclinic
_symmetry_space_group_name_Hall '-C 2yc'
_symmetry_space_group_name_H-M 'C 1 2/c 1'
_atom_sites_solution_hydrogens geom
_atom_sites_solution_primary direct
_atom_sites_solution_secondary difmap
_audit_creation_method SHELXL-97
_audit_update_record
;
  June_12_2003 text and data added by Mark S. Mashuta
  Jan_15_2005 text and data added by Mark S. Mashuta
;
_cell_angle_alpha 90.00
_cell_angle_beta 99.995(3)
_cell_angle_gamma 90.00
_cell_formula_units_Z 8
_cell_length_a 18.374(3)
_cell_length_b 12.436(2)
_cell_length_c 40.497(6)
_cell_measurement_reflns_used 4586
_cell_measurement_temperature 100(2)
_cell_measurement_theta_max 27.68
_cell_measurement_theta_min 2.05
_cell_volume 9113(2)
_computing_cell_refinement 'SAINT 6.36 (Bruker, 2002)'
_computing_data_collection 'SMART 5.628 (Bruker, 2002)'
_computing_data_reduction 'SAINT 6.36 (Bruker, 2002)'
_computing_molecular_graphics 'SHELXTL 6.12 (Bruker, 2001)'
_computing_publication_material 'SHELXTL 6.12 (Bruker, 2001)'
_computing_structure_refinement 'SHELXL-97 (Sheldrick, 1997)'
_computing_structure_solution 'SHELXS-90 (Sheldrick, 1990)'
_diffrn_ambient_temperature 293(2)
_diffrn_measured_fraction_theta_full 0.939
_diffrn_measured_fraction_theta_max 0.939
_diffrn_measurement_device_type 'SMART APEX CCD'
_diffrn_measurement_method '\w scans'
_diffrn_radiation_monochromator graphite
_diffrn_radiation_source 'normal-focus sealed tube'
_diffrn_radiation_type MoK\a
_diffrn_radiation_wavelength 0.71073
_diffrn_reflns_av_R_equivalents 0.0951
_diffrn_reflns_av_sigmaI/netI 0.0982
_diffrn_reflns_limit_h_max 24
_diffrn_reflns_limit_h_min -24
_diffrn_reflns_limit_k_max 15
_diffrn_reflns_limit_k_min -15
_diffrn_reflns_limit_l_max 53
_diffrn_reflns_limit_l_min -52
_diffrn_reflns_number 39184
_diffrn_reflns_theta_full 28.11
_diffrn_reflns_theta_max 28.11
_diffrn_reflns_theta_min 1.99
_diffrn_standards_decay_% <0.1
_diffrn_standards_interval_count 0
_diffrn_standards_interval_time 0
_diffrn_standards_number 0
_exptl_absorpt_coefficient_mu 0.633
_exptl_absorpt_correction_T_max 0.954
_exptl_absorpt_correction_T_min 0.811
_exptl_absorpt_correction_type multi-scan
_exptl_absorpt_process_details
;
Sheldrick, G. M.; SADABS (2001).
;
_exptl_crystal_colour green
_exptl_crystal_density_diffrn 1.500
_exptl_crystal_density_meas ?
_exptl_crystal_density_method .
_exptl_crystal_description prism
_exptl_crystal_F_000 4216
_exptl_crystal_size_max 0.30
_exptl_crystal_size_mid 0.26
_exptl_crystal_size_min 0.04
_refine_diff_density_max 0.766
_refine_diff_density_min -0.523
_refine_diff_density_rms 0.101
_refine_ls_extinction_method none
_refine_ls_goodness_of_fit_ref 1.07
_refine_ls_hydrogen_treatment constr
_refine_ls_matrix_type full
_refine_ls_number_parameters 586
_refine_ls_number_reflns 10450
_refine_ls_number_restraints 0
_refine_ls_restrained_S_all 1.07
_refine_ls_R_factor_all 0.096
_refine_ls_R_factor_gt 0.069
_refine_ls_shift/su_max 0.001
_refine_ls_shift/su_mean 0.000
_refine_ls_structure_factor_coef Fsqd
_refine_ls_weighting_details 'calc w=1/[\s^2^(Fo^2^)+(0.0140P)^2^+3.2450P] where P=(Fo^2^+2Fc^2^)/3'
_refine_ls_weighting_scheme calc
_refine_ls_wR_factor_gt 0.107
_refine_ls_wR_factor_ref 0.128
_reflns_number_gt 4648
_reflns_number_total 10450
_reflns_threshold_expression I>2\s(I)
_cod_data_source_file ic051211dsi20050721_092216_2.cif
_cod_data_source_block 2
_cod_depositor_comments
;
The following automatic conversions were performed:
'_symmetry_cell_setting' value 'Monoclinic' changed to 'monoclinic'
according to '/home/saulius/struct/CIF-dictionaries/cif_core.dic'
dictionary named 'cif_core.dic' version 2.4.1 from 2010-06-29.

Automatic conversion script
Id: cif_fix_enum 1527 2010-12-29 10:47:43Z saulius 
;
_cod_database_code 4309999

loop_
_symmetry_equiv_pos_as_xyz
'x, y, z'
'-x, y, -z+1/2'
'x+1/2, y+1/2, z'
'-x+1/2, y+1/2, -z+1/2'
'-x, -y, -z'
'x, -y, z-1/2'
'-x+1/2, -y+1/2, -z'
'x+1/2, -y+1/2, z-1/2'

loop_
_atom_site_label
_atom_site_type_symbol
_atom_site_fract_x
_atom_site_fract_y
_atom_site_fract_z
_atom_site_U_iso_or_equiv
_atom_site_adp_type
_atom_site_occupancy
_atom_site_symmetry_multiplicity
_atom_site_calc_flag
_atom_site_refinement_flags
_atom_site_disorder_assembly
_atom_site_disorder_group
Ru1 Ru 0.29486(2) 0.99223(4) 0.357601(11) 0.03111(14) Uani 1 1 d . . .
S1 S 0.17508(7) 0.99811(13) 0.37412(4) 0.0415(4) Uani 1 1 d . . .
S2 S 0.22689(9) 1.02843(12) 0.30391(4) 0.0482(4) Uani 1 1 d . . .
S3 S 0.40872(8) 1.00543(13) 0.34170(4) 0.0437(4) Uani 1 1 d . . .
P1 P 0.33955(8) 0.94748(11) 0.41384(4) 0.0332(4) Uani 1 1 d . . .
P2 P 0.28157(8) 0.80852(12) 0.33885(4) 0.0336(4) Uani 1 1 d . . .
P3 P 0.30392(8) 1.17933(12) 0.36659(4) 0.0358(4) Uani 1 1 d . . .
O1 O 0.2772(3) 1.0536(4) 0.27829(10) 0.0784(15) Uani 1 1 d . . .
O2 O 0.1665(5) 1.0950(6) 0.29990(19) 0.062(3) Uani 0.50 1 d P . .
O3 O 0.4046(2) 0.9875(3) 0.30319(10) 0.0710(13) Uani 1 1 d . . .
O4 O 0.4703(4) 0.9513(6) 0.35848(19) 0.046(2) Uani 0.50 1 d P . .
C1 C 0.1897(3) 0.9567(4) 0.41535(15) 0.0406(15) Uani 1 1 d . . .
C2 C 0.2584(3) 0.9302(4) 0.43401(14) 0.0352(14) Uani 1 1 d . . .
C3 C 0.2643(4) 0.8922(4) 0.46699(15) 0.0491(17) Uani 1 1 d . . .
H3 H 0.3114 0.8747 0.4796 0.059 Uiso 1 1 calc R . .
C4 C 0.2012(4) 0.8800(5) 0.48115(17) 0.065(2) Uani 1 1 d . . .
H4 H 0.2052 0.8538 0.5034 0.078 Uiso 1 1 calc R . .
C5 C 0.1336(4) 0.9054(5) 0.4633(2) 0.066(2) Uani 1 1 d . . .
H5 H 0.0908 0.8992 0.4734 0.080 Uiso 1 1 calc R . .
C6 C 0.1270(3) 0.9395(5) 0.43108(17) 0.0578(19) Uani 1 1 d . . .
H6 H 0.0791 0.9523 0.4186 0.069 Uiso 1 1 calc R . .
C7 C 0.3915(3) 0.8209(5) 0.42431(13) 0.0378(15) Uani 1 1 d . . .
C8 C 0.4662(4) 0.8151(5) 0.42239(15) 0.0546(18) Uani 1 1 d . . .
H8 H 0.4906 0.8765 0.4156 0.066 Uiso 1 1 calc R . .
C9 C 0.5056(4) 0.7200(6) 0.43034(17) 0.063(2) Uani 1 1 d . . .
H9 H 0.5565 0.7165 0.4287 0.076 Uiso 1 1 calc R . .
C10 C 0.4709(5) 0.6315(7) 0.44057(19) 0.084(3) Uani 1 1 d . . .
H10 H 0.4979 0.5674 0.4468 0.101 Uiso 1 1 calc R . .
C11 C 0.3977(5) 0.6363(5) 0.44165(16) 0.068(2) Uani 1 1 d . . .
H11 H 0.3734 0.5740 0.4479 0.082 Uiso 1 1 calc R . .
C12 C 0.3570(4) 0.7302(5) 0.43377(14) 0.0472(17) Uani 1 1 d . . .
H12 H 0.3058 0.7319 0.4349 0.057 Uiso 1 1 calc R . .
C13 C 0.4010(3) 1.0392(4) 0.44202(13) 0.0347(14) Uani 1 1 d . . .
C14 C 0.4665(3) 1.0721(5) 0.43268(15) 0.0519(17) Uani 1 1 d . . .
H14 H 0.4769 1.0540 0.4112 0.062 Uiso 1 1 calc R . .
C15 C 0.5170(4) 1.1322(5) 0.45503(18) 0.067(2) Uani 1 1 d . . .
H15 H 0.5621 1.1548 0.4487 0.080 Uiso 1 1 calc R . .
C16 C 0.5023(4) 1.1586(5) 0.48571(16) 0.0561(19) Uani 1 1 d . . .
H16 H 0.5379 1.1969 0.5011 0.067 Uiso 1 1 calc R . .
C17 C 0.4361(4) 1.1303(5) 0.49455(16) 0.0570(18) Uani 1 1 d . . .
H17 H 0.4249 1.1526 0.5155 0.068 Uiso 1 1 calc R . .
C18 C 0.3861(3) 1.0697(5) 0.47319(14) 0.0451(16) Uani 1 1 d . . .
H18 H 0.3410 1.0485 0.4797 0.054 Uiso 1 1 calc R . .
C19 C 0.1848(3) 0.9049(5) 0.28788(14) 0.0405(15) Uani 1 1 d . . .
C20 C 0.2077(3) 0.8087(5) 0.30250(13) 0.0370(14) Uani 1 1 d . . .
C21 C 0.1746(3) 0.7142(5) 0.28876(16) 0.0553(18) Uani 1 1 d . . .
H21 H 0.1893 0.6467 0.2987 0.066 Uiso 1 1 calc R . .
C22 C 0.1199(4) 0.7196(6) 0.26051(17) 0.062(2) Uani 1 1 d . . .
H22 H 0.0976 0.6557 0.2506 0.075 Uiso 1 1 calc R . .
C23 C 0.0983(4) 0.8173(7) 0.24703(17) 0.066(2) Uani 1 1 d . . .
H23 H 0.0602 0.8205 0.2279 0.079 Uiso 1 1 calc R . .
C24 C 0.1296(3) 0.9099(6) 0.26012(15) 0.0543(18) Uani 1 1 d . . .
H24 H 0.1137 0.9773 0.2503 0.065 Uiso 1 1 calc R . .
C25 C 0.3584(3) 0.7455(4) 0.32236(15) 0.0386(15) Uani 1 1 d . . .
C26 C 0.4190(3) 0.7107(5) 0.34432(16) 0.0501(17) Uani 1 1 d . . .
H26 H 0.4207 0.7192 0.3678 0.060 Uiso 1 1 calc R . .
C27 C 0.4780(3) 0.6632(5) 0.33265(19) 0.0571(19) Uani 1 1 d . . .
H27 H 0.5188 0.6364 0.3481 0.069 Uiso 1 1 calc R . .
C28 C 0.4778(4) 0.6547(5) 0.2989(2) 0.067(2) Uani 1 1 d . . .
H28 H 0.5181 0.6225 0.2907 0.080 Uiso 1 1 calc R . .
C29 C 0.4183(5) 0.6935(6) 0.27725(18) 0.072(2) Uani 1 1 d . . .
H29 H 0.4186 0.6905 0.2538 0.086 Uiso 1 1 calc R . .
C30 C 0.3580(4) 0.7369(5) 0.28827(16) 0.0570(19) Uani 1 1 d . . .
H30 H 0.3164 0.7606 0.2727 0.068 Uiso 1 1 calc R . .
C31 C 0.2486(3) 0.6999(4) 0.36309(14) 0.0375(15) Uani 1 1 d . . .
C32 C 0.1893(3) 0.7215(5) 0.37852(15) 0.0533(18) Uani 1 1 d . . .
H32 H 0.1674 0.7909 0.3767 0.064 Uiso 1 1 calc R . .
C33 C 0.1615(4) 0.6417(6) 0.39671(17) 0.067(2) Uani 1 1 d . . .
H33 H 0.1211 0.6579 0.4076 0.081 Uiso 1 1 calc R . .
C34 C 0.1904(4) 0.5410(6) 0.39938(18) 0.075(2) Uani 1 1 d . . .
H34 H 0.1710 0.4871 0.4120 0.090 Uiso 1 1 calc R . .
C35 C 0.2483(4) 0.5197(5) 0.38321(19) 0.069(2) Uani 1 1 d . . .
H35 H 0.2692 0.4496 0.3847 0.083 Uiso 1 1 calc R . .
C36 C 0.2772(3) 0.5968(5) 0.36497(16) 0.0534(18) Uani 1 1 d . . .
H36 H 0.3167 0.5794 0.3536 0.064 Uiso 1 1 calc R . .
C37 C 0.4359(3) 1.1451(5) 0.34452(13) 0.0390(15) Uani 1 1 d . . .
C38 C 0.3920(3) 1.2217(4) 0.35612(14) 0.0387(15) Uani 1 1 d . . .
C39 C 0.4153(3) 1.3298(5) 0.35624(14) 0.0493(17) Uani 1 1 d . . .
H39 H 0.3857 1.3847 0.3635 0.059 Uiso 1 1 calc R . .
C40 C 0.4801(4) 1.3564(5) 0.34603(15) 0.0558(18) Uani 1 1 d . . .
H40 H 0.4956 1.4293 0.3463 0.067 Uiso 1 1 calc R . .
C41 C 0.5230(3) 1.2763(6) 0.33524(16) 0.058(2) Uani 1 1 d . . .
H41 H 0.5686 1.2947 0.3286 0.070 Uiso 1 1 calc R . .
C42 C 0.5010(3) 1.1727(5) 0.33399(15) 0.0504(17) Uani 1 1 d . . .
H42 H 0.5302 1.1189 0.3259 0.060 Uiso 1 1 calc R . .
C43 C 0.2392(3) 1.2675(4) 0.33950(14) 0.0396(15) Uani 1 1 d . . .
C44 C 0.1686(3) 1.2865(5) 0.34627(16) 0.0526(17) Uani 1 1 d . . .
H44 H 0.1534 1.2534 0.3651 0.063 Uiso 1 1 calc R . .
C45 C 0.1195(4) 1.3548(6) 0.32527(19) 0.068(2) Uani 1 1 d . . .
H45 H 0.0717 1.3691 0.3303 0.081 Uiso 1 1 calc R . .
C46 C 0.1410(5) 1.4008(5) 0.29748(18) 0.069(2) Uani 1 1 d . . .
H46 H 0.1079 1.4457 0.2830 0.083 Uiso 1 1 calc R . .
C47 C 0.2097(4) 1.3812(5) 0.29115(17) 0.064(2) Uani 1 1 d . . .
H47 H 0.2251 1.4141 0.2723 0.076 Uiso 1 1 calc R . .
C48 C 0.2574(4) 1.3148(5) 0.31144(15) 0.0509(17) Uani 1 1 d . . .
H48 H 0.3047 1.3010 0.3059 0.061 Uiso 1 1 calc R . .
C49 C 0.3034(3) 1.2389(4) 0.40843(14) 0.0400(15) Uani 1 1 d . . .
C50 C 0.2403(4) 1.2278(5) 0.42245(15) 0.0520(17) Uani 1 1 d . . .
H50 H 0.1993 1.1875 0.4113 0.062 Uiso 1 1 calc R . .
C51 C 0.2377(5) 1.2761(6) 0.45288(18) 0.075(2) Uani 1 1 d . . .
H51 H 0.1952 1.2675 0.4630 0.090 Uiso 1 1 calc R . .
C52 C 0.2968(5) 1.3371(6) 0.46887(17) 0.077(3) Uani 1 1 d . . .
H52 H 0.2935 1.3733 0.4892 0.092 Uiso 1 1 calc R . .
C53 C 0.3580(5) 1.3448(5) 0.45559(17) 0.069(2) Uani 1 1 d . . .
H53 H 0.3990 1.3843 0.4671 0.082 Uiso 1 1 calc R . .
C54 C 0.3630(4) 1.2966(4) 0.42559(15) 0.0476(17) Uani 1 1 d . . .
H54 H 0.4072 1.3027 0.4165 0.057 Uiso 1 1 calc R . .

loop_
_atom_site_aniso_label
_atom_site_aniso_U_11
_atom_site_aniso_U_22
_atom_site_aniso_U_33
_atom_site_aniso_U_23
_atom_site_aniso_U_13
_atom_site_aniso_U_12
Ru1 0.0334(3) 0.0294(3) 0.0312(3) 0.0003(2) 0.00742(19) 0.0017(2)
S1 0.0325(8) 0.0428(9) 0.0499(9) 0.0063(9) 0.0093(7) 0.0042(8)
S2 0.0576(11) 0.0430(11) 0.0399(10) 0.0052(7) -0.0025(8) -0.0030(8)
S3 0.0434(9) 0.0448(10) 0.0468(9) -0.0024(9) 0.0186(7) -0.0017(9)
P1 0.0347(9) 0.0329(9) 0.0324(9) -0.0011(7) 0.0068(7) 0.0021(7)
P2 0.0342(9) 0.0326(9) 0.0337(9) -0.0039(7) 0.0051(7) 0.0011(7)
P3 0.0399(10) 0.0332(9) 0.0354(10) -0.0008(7) 0.0099(8) 0.0002(8)
O1 0.107(4) 0.091(4) 0.039(3) 0.001(2) 0.018(3) -0.035(3)
O2 0.069(6) 0.051(6) 0.049(6) -0.012(4) -0.041(5) 0.029(5)
O3 0.097(4) 0.067(3) 0.058(3) -0.013(3) 0.038(3) -0.029(3)
O4 0.030(5) 0.044(5) 0.067(6) 0.003(4) 0.013(4) 0.013(4)
C1 0.036(4) 0.029(3) 0.060(4) -0.005(3) 0.017(3) 0.001(3)
C2 0.036(4) 0.036(3) 0.036(4) 0.003(3) 0.013(3) 0.000(3)
C3 0.059(4) 0.044(4) 0.048(4) 0.006(3) 0.019(4) 0.008(3)
C4 0.093(6) 0.065(5) 0.048(5) 0.013(4) 0.043(5) 0.011(4)
C5 0.063(5) 0.062(5) 0.084(6) 0.009(4) 0.042(5) 0.008(4)
C6 0.044(4) 0.067(5) 0.067(5) 0.003(4) 0.023(4) 0.015(4)
C7 0.043(4) 0.040(4) 0.029(3) -0.010(3) 0.003(3) 0.009(3)
C8 0.050(5) 0.060(5) 0.053(4) -0.008(4) 0.005(4) 0.007(4)
C9 0.046(5) 0.081(6) 0.059(5) -0.016(4) -0.004(4) 0.024(5)
C10 0.099(7) 0.072(6) 0.073(6) -0.016(5) -0.007(5) 0.052(6)
C11 0.095(7) 0.042(4) 0.062(5) 0.002(4) -0.001(5) 0.006(4)
C12 0.062(5) 0.039(4) 0.037(4) -0.005(3) -0.001(3) 0.015(4)
C13 0.037(4) 0.033(3) 0.032(3) 0.002(3) 0.000(3) 0.003(3)
C14 0.051(4) 0.058(5) 0.046(4) -0.003(3) 0.005(4) -0.003(4)
C15 0.049(5) 0.080(5) 0.073(6) 0.002(4) 0.011(4) -0.023(4)
C16 0.049(5) 0.072(5) 0.040(4) -0.011(4) -0.009(4) -0.014(4)
C17 0.067(5) 0.058(4) 0.042(4) -0.014(3) 0.000(4) 0.003(4)
C18 0.056(4) 0.046(4) 0.033(4) -0.007(3) 0.008(3) 0.007(3)
C19 0.036(4) 0.049(4) 0.035(4) 0.001(3) 0.002(3) 0.004(3)
C20 0.037(4) 0.042(4) 0.033(3) -0.007(3) 0.008(3) -0.004(3)
C21 0.051(4) 0.056(5) 0.059(5) -0.012(4) 0.009(4) 0.009(4)
C22 0.059(5) 0.075(6) 0.052(5) -0.022(4) 0.004(4) -0.018(4)
C23 0.051(5) 0.099(7) 0.045(5) -0.006(5) -0.001(4) 0.003(5)
C24 0.051(4) 0.064(5) 0.042(4) 0.000(4) -0.007(3) -0.004(4)
C25 0.042(4) 0.036(4) 0.040(4) -0.011(3) 0.011(3) -0.001(3)
C26 0.044(4) 0.049(4) 0.056(5) -0.010(3) 0.008(4) 0.001(3)
C27 0.042(4) 0.043(4) 0.083(6) -0.014(4) 0.002(4) 0.001(3)
C28 0.058(5) 0.060(5) 0.091(6) -0.012(5) 0.035(5) 0.006(4)
C29 0.095(6) 0.073(5) 0.055(5) -0.009(4) 0.040(5) 0.008(5)
C30 0.048(4) 0.073(5) 0.054(5) -0.002(4) 0.019(4) 0.004(4)
C31 0.038(4) 0.031(4) 0.045(4) 0.000(3) 0.009(3) -0.001(3)
C32 0.052(4) 0.046(4) 0.063(5) 0.004(3) 0.015(4) 0.002(3)
C33 0.064(5) 0.057(5) 0.092(6) 0.009(4) 0.043(4) -0.007(4)
C34 0.100(7) 0.053(5) 0.078(6) 0.015(4) 0.026(5) -0.015(5)
C35 0.068(5) 0.031(4) 0.109(6) 0.008(4) 0.017(5) 0.005(4)
C36 0.051(4) 0.043(4) 0.069(5) -0.006(3) 0.018(4) -0.005(3)
C37 0.035(4) 0.046(4) 0.036(4) 0.004(3) 0.004(3) -0.005(3)
C38 0.044(4) 0.032(4) 0.040(4) 0.001(3) 0.006(3) -0.009(3)
C39 0.054(4) 0.043(4) 0.052(4) -0.001(3) 0.012(3) 0.001(3)
C40 0.054(5) 0.051(4) 0.065(5) 0.004(4) 0.019(4) -0.014(4)
C41 0.024(4) 0.080(6) 0.073(5) 0.015(4) 0.013(3) -0.016(4)
C42 0.030(4) 0.061(5) 0.062(5) 0.003(4) 0.014(3) -0.003(3)
C43 0.045(4) 0.033(4) 0.040(4) -0.004(3) 0.006(3) 0.000(3)
C44 0.051(5) 0.050(4) 0.060(5) 0.006(3) 0.019(4) 0.005(4)
C45 0.038(4) 0.064(5) 0.100(6) 0.001(5) 0.007(4) 0.013(4)
C46 0.088(6) 0.048(5) 0.063(5) 0.015(4) -0.009(5) 0.002(4)
C47 0.073(6) 0.062(5) 0.055(5) 0.025(4) 0.010(4) 0.008(4)
C48 0.053(4) 0.054(4) 0.046(4) 0.002(3) 0.010(3) 0.002(4)
C49 0.054(4) 0.030(3) 0.036(4) 0.006(3) 0.010(3) 0.003(3)
C50 0.071(5) 0.045(4) 0.044(4) -0.003(3) 0.021(4) 0.012(4)
C51 0.093(7) 0.084(6) 0.055(5) 0.017(4) 0.031(5) 0.032(5)
C52 0.140(9) 0.058(5) 0.033(5) -0.009(4) 0.015(5) 0.009(5)
C53 0.125(7) 0.042(4) 0.040(5) -0.007(3) 0.015(5) -0.006(4)
C54 0.068(5) 0.034(4) 0.041(4) 0.008(3) 0.010(4) -0.002(3)

loop_
_atom_type_symbol
_atom_type_description
_atom_type_scat_dispersion_real
_atom_type_scat_dispersion_imag
_atom_type_scat_source
C C 0.0033 0.0016 'International Tables Vol C Tables 4.2.6.8 and 6.1.1.4'
H H 0.0000 0.0000 'International Tables Vol C Tables 4.2.6.8 and 6.1.1.4'
O O 0.0106 0.0060 'International Tables Vol C Tables 4.2.6.8 and 6.1.1.4'
P P 0.1023 0.0942 'International Tables Vol C Tables 4.2.6.8 and 6.1.1.4'
S S 0.1246 0.1234 'International Tables Vol C Tables 4.2.6.8 and 6.1.1.4'
Ru Ru -1.2594 0.8363 'International Tables Vol C Tables 4.2.6.8 and 6.1.1.4'

loop_
_geom_angle_atom_site_label_1
_geom_angle_atom_site_label_2
_geom_angle_atom_site_label_3
_geom_angle
_geom_angle_site_symmetry_1
_geom_angle_site_symmetry_3
_geom_angle_publ_flag
S3 Ru1 P1 96.11(5) . . yes
S3 Ru1 S2 95.18(6) . . yes
P1 Ru1 S2 168.55(6) . . yes
S3 Ru1 P3 85.96(6) . . yes
P1 Ru1 P3 94.63(5) . . yes
S2 Ru1 P3 88.04(5) . . yes
S3 Ru1 P2 91.54(5) . . yes
P1 Ru1 P2 94.61(5) . . yes
S2 Ru1 P2 83.20(5) . . yes
P3 Ru1 P2 170.63(5) . . yes
S3 Ru1 S1 174.17(6) . . yes
P1 Ru1 S1 85.44(5) . . yes
S2 Ru1 S1 83.51(6) . . yes
P3 Ru1 S1 88.32(5) . . yes
P2 Ru1 S1 93.95(5) . . yes
C1 S1 Ru1 105.3(2) . . no
O2 S2 O1 111.5(4) . . yes
O2 S2 C19 100.7(4) . . no
O1 S2 C19 101.7(3) . . no
O2 S2 Ru1 120.9(3) . . no
O1 S2 Ru1 112.2(2) . . no
C19 S2 Ru1 107.3(2) . . no
O4 S3 O3 108.3(4) . . yes
O4 S3 C37 104.0(4) . . no
O3 S3 C37 99.5(2) . . no
O4 S3 Ru1 122.2(3) . . no
O3 S3 Ru1 112.32(18) . . no
C37 S3 Ru1 107.8(2) . . no
C2 P1 C13 104.7(3) . . no
C2 P1 C7 103.0(3) . . no
C13 P1 C7 98.4(2) . . no
C2 P1 Ru1 106.57(19) . . no
C13 P1 Ru1 121.64(18) . . no
C7 P1 Ru1 120.20(17) . . no
C20 P2 C25 102.7(3) . . no
C20 P2 C31 99.4(3) . . no
C25 P2 C31 103.1(3) . . no
C20 P2 Ru1 105.94(19) . . no
C25 P2 Ru1 118.47(18) . . no
C31 P2 Ru1 123.72(19) . . no
C43 P3 C38 101.4(3) . . no
C43 P3 C49 101.7(3) . . no
C38 P3 C49 104.1(3) . . no
C43 P3 Ru1 118.44(18) . . no
C38 P3 Ru1 106.97(19) . . no
C49 P3 Ru1 121.66(18) . . no
C2 C1 C6 116.6(5) . . no
C2 C1 S1 124.7(4) . . no
C6 C1 S1 118.4(5) . . no
C1 C2 C3 120.6(5) . . no
C1 C2 P1 117.5(4) . . no
C3 C2 P1 122.0(4) . . no
C4 C3 C2 119.9(6) . . no
C4 C3 H3 120.1 . . no
C2 C3 H3 120.1 . . no
C5 C4 C3 120.4(6) . . no
C5 C4 H4 119.8 . . no
C3 C4 H4 119.8 . . no
C6 C5 C4 120.2(6) . . no
C6 C5 H5 119.9 . . no
C4 C5 H5 119.9 . . no
C5 C6 C1 122.2(6) . . no
C5 C6 H6 118.9 . . no
C1 C6 H6 118.9 . . no
C12 C7 C8 118.6(6) . . no
C12 C7 P1 120.9(5) . . no
C8 C7 P1 120.4(5) . . no
C7 C8 C9 120.6(7) . . no
C7 C8 H8 119.7 . . no
C9 C8 H8 119.7 . . no
C10 C9 C8 120.0(7) . . no
C10 C9 H9 120.0 . . no
C8 C9 H9 120.0 . . no
C9 C10 C11 119.4(7) . . no
C9 C10 H10 120.3 . . no
C11 C10 H10 120.3 . . no
C10 C11 C12 121.7(7) . . no
C10 C11 H11 119.2 . . no
C12 C11 H11 119.2 . . no
C7 C12 C11 119.6(6) . . no
C7 C12 H12 120.2 . . no
C11 C12 H12 120.2 . . no
C14 C13 C18 119.0(5) . . no
C14 C13 P1 118.7(4) . . no
C18 C13 P1 122.2(4) . . no
C13 C14 C15 119.6(6) . . no
C13 C14 H14 120.2 . . no
C15 C14 H14 120.2 . . no
C16 C15 C14 120.5(6) . . no
C16 C15 H15 119.8 . . no
C14 C15 H15 119.8 . . no
C15 C16 C17 120.2(6) . . no
C15 C16 H16 119.9 . . no
C17 C16 H16 119.9 . . no
C16 C17 C18 120.2(6) . . no
C16 C17 H17 119.9 . . no
C18 C17 H17 119.9 . . no
C17 C18 C13 120.4(6) . . no
C17 C18 H18 119.8 . . no
C13 C18 H18 119.8 . . no
C20 C19 C24 121.3(6) . . no
C20 C19 S2 120.8(5) . . no
C24 C19 S2 117.9(5) . . no
C19 C20 C21 118.9(6) . . no
C19 C20 P2 118.7(4) . . no
C21 C20 P2 122.3(5) . . no
C22 C21 C20 119.5(6) . . no
C22 C21 H21 120.3 . . no
C20 C21 H21 120.3 . . no
C23 C22 C21 119.5(6) . . no
C23 C22 H22 120.2 . . no
C21 C22 H22 120.2 . . no
C22 C23 C24 121.9(7) . . no
C22 C23 H23 119.1 . . no
C24 C23 H23 119.1 . . no
C23 C24 C19 118.9(6) . . no
C23 C24 H24 120.6 . . no
C19 C24 H24 120.6 . . no
C26 C25 C30 119.1(6) . . no
C26 C25 P2 119.2(5) . . no
C30 C25 P2 121.6(5) . . no
C25 C26 C27 120.6(6) . . no
C25 C26 H26 119.7 . . no
C27 C26 H26 119.7 . . no
C28 C27 C26 120.4(6) . . no
C28 C27 H27 119.8 . . no
C26 C27 H27 119.8 . . no
C27 C28 C29 118.5(7) . . no
C27 C28 H28 120.8 . . no
C29 C28 H28 120.8 . . no
C30 C29 C28 122.1(7) . . no
C30 C29 H29 119.0 . . no
C28 C29 H29 119.0 . . no
C29 C30 C25 119.3(6) . . no
C29 C30 H30 120.4 . . no
C25 C30 H30 120.4 . . no
C32 C31 C36 118.6(6) . . no
C32 C31 P2 117.5(4) . . no
C36 C31 P2 123.7(5) . . no
C33 C32 C31 119.8(6) . . no
C33 C32 H32 120.1 . . no
C31 C32 H32 120.1 . . no
C32 C33 C34 121.9(7) . . no
C32 C33 H33 119.0 . . no
C34 C33 H33 119.0 . . no
C35 C34 C33 117.8(7) . . no
C35 C34 H34 121.1 . . no
C33 C34 H34 121.1 . . no
C34 C35 C36 121.8(6) . . no
C34 C35 H35 119.1 . . no
C36 C35 H35 119.1 . . no
C31 C36 C35 120.0(6) . . no
C31 C36 H36 120.0 . . no
C35 C36 H36 120.0 . . no
C38 C37 C42 121.5(5) . . no
C38 C37 S3 120.8(4) . . no
C42 C37 S3 117.7(5) . . no
C37 C38 C39 117.6(5) . . no
C37 C38 P3 118.3(4) . . no
C39 C38 P3 123.9(5) . . no
C40 C39 C38 120.6(6) . . no
C40 C39 H39 119.7 . . no
C38 C39 H39 119.7 . . no
C39 C40 C41 119.7(6) . . no
C39 C40 H40 120.2 . . no
C41 C40 H40 120.2 . . no
C42 C41 C40 121.0(6) . . no
C42 C41 H41 119.5 . . no
C40 C41 H41 119.5 . . no
C41 C42 C37 119.7(6) . . no
C41 C42 H42 120.1 . . no
C37 C42 H42 120.1 . . no
C48 C43 C44 117.4(6) . . no
C48 C43 P3 121.7(5) . . no
C44 C43 P3 120.9(5) . . no
C43 C44 C45 120.3(6) . . no
C43 C44 H44 119.9 . . no
C45 C44 H44 119.9 . . no
C46 C45 C44 119.8(6) . . no
C46 C45 H45 120.1 . . no
C44 C45 H45 120.1 . . no
C47 C46 C45 119.3(7) . . no
C47 C46 H46 120.4 . . no
C45 C46 H46 120.4 . . no
C46 C47 C48 121.1(7) . . no
C46 C47 H47 119.5 . . no
C48 C47 H47 119.5 . . no
C43 C48 C47 122.2(6) . . no
C43 C48 H48 118.9 . . no
C47 C48 H48 118.9 . . no
C50 C49 C54 119.3(6) . . no
C50 C49 P3 118.3(5) . . no
C54 C49 P3 122.4(5) . . no
C49 C50 C51 118.9(7) . . no
C49 C50 H50 120.5 . . no
C51 C50 H50 120.5 . . no
C50 C51 C52 120.7(7) . . no
C50 C51 H51 119.7 . . no
C52 C51 H51 119.7 . . no
C53 C52 C51 119.8(7) . . no
C53 C52 H52 120.1 . . no
C51 C52 H52 120.1 . . no
C52 C53 C54 121.1(7) . . no
C52 C53 H53 119.5 . . no
C54 C53 H53 119.5 . . no
C49 C54 C53 120.1(7) . . no
C49 C54 H54 120.0 . . no
C53 C54 H54 120.0 . . no

loop_
_geom_bond_atom_site_label_1
_geom_bond_atom_site_label_2
_geom_bond_distance
_geom_bond_site_symmetry_2
_geom_bond_publ_flag
Ru1 S3 2.2991(15) . yes
Ru1 P1 2.3498(15) . yes
Ru1 S2 2.3553(16) . yes
Ru1 P3 2.3565(16) . yes
Ru1 P2 2.4066(15) . yes
Ru1 S1 2.4099(15) . yes
S1 C1 1.723(6) . no
S2 O2 1.372(8) . yes
S2 O1 1.537(4) . yes
S2 C19 1.791(6) . no
S3 O4 1.389(7) . yes
S3 O3 1.564(4) . yes
S3 C37 1.805(6) . no
P1 C2 1.833(5) . no
P1 C13 1.853(5) . no
P1 C7 1.852(6) . no
P2 C20 1.821(6) . no
P2 C25 1.839(6) . no
P2 C31 1.833(6) . no
P3 C43 1.835(6) . no
P3 C38 1.820(6) . no
P3 C49 1.851(6) . no
C1 C2 1.394(7) . no
C1 C6 1.425(7) . no
C2 C3 1.403(7) . no
C3 C4 1.388(8) . no
C3 H3 0.9500 . no
C4 C5 1.362(8) . no
C4 H4 0.9500 . no
C5 C6 1.358(8) . no
C5 H5 0.9500 . no
C6 H6 0.9500 . no
C7 C12 1.380(7) . no
C7 C8 1.389(8) . no
C8 C9 1.396(8) . no
C8 H8 0.9500 . no
C9 C10 1.372(10) . no
C9 H9 0.9500 . no
C10 C11 1.355(9) . no
C10 H10 0.9500 . no
C11 C12 1.394(8) . no
C11 H11 0.9500 . no
C12 H12 0.9500 . no
C13 C14 1.383(7) . no
C13 C18 1.390(7) . no
C14 C15 1.396(8) . no
C14 H14 0.9500 . no
C15 C16 1.357(8) . no
C15 H15 0.9500 . no
C16 C17 1.372(8) . no
C16 H16 0.9500 . no
C17 C18 1.372(7) . no
C17 H17 0.9500 . no
C18 H18 0.9500 . no
C19 C20 1.369(7) . no
C19 C24 1.379(7) . no
C20 C21 1.394(7) . no
C21 C22 1.387(8) . no
C21 H21 0.9500 . no
C22 C23 1.362(9) . no
C22 H22 0.9500 . no
C23 C24 1.354(8) . no
C23 H23 0.9500 . no
C24 H24 0.9500 . no
C25 C26 1.369(7) . no
C25 C30 1.383(7) . no
C26 C27 1.387(8) . no
C26 H26 0.9500 . no
C27 C28 1.371(8) . no
C27 H27 0.9500 . no
C28 C29 1.365(9) . no
C28 H28 0.9500 . no
C29 C30 1.375(8) . no
C29 H29 0.9500 . no
C30 H30 0.9500 . no
C31 C32 1.373(7) . no
C31 C36 1.382(7) . no
C32 C33 1.385(8) . no
C32 H32 0.9500 . no
C33 C34 1.357(9) . no
C33 H33 0.9500 . no
C34 C35 1.369(9) . no
C34 H34 0.9500 . no
C35 C36 1.372(8) . no
C35 H35 0.9500 . no
C36 H36 0.9500 . no
C37 C38 1.383(7) . no
C37 C42 1.381(7) . no
C38 C39 1.411(7) . no
C39 C40 1.366(8) . no
C39 H39 0.9500 . no
C40 C41 1.388(8) . no
C40 H40 0.9500 . no
C41 C42 1.349(8) . no
C41 H41 0.9500 . no
C42 H42 0.9500 . no
C43 C48 1.372(7) . no
C43 C44 1.392(7) . no
C44 C45 1.411(8) . no
C44 H44 0.9500 . no
C45 C46 1.380(9) . no
C45 H45 0.9500 . no
C46 C47 1.354(9) . no
C46 H46 0.9500 . no
C47 C48 1.369(8) . no
C47 H47 0.9500 . no
C48 H48 0.9500 . no
C49 C50 1.384(8) . no
C49 C54 1.391(8) . no
C50 C51 1.379(8) . no
C50 H50 0.9500 . no
C51 C52 1.389(9) . no
C51 H51 0.9500 . no
C52 C53 1.332(10) . no
C52 H52 0.9500 . no
C53 C54 1.372(8) . no
C53 H53 0.9500 . no
C54 H54 0.9500 . no

loop_
_geom_torsion_atom_site_label_1
_geom_torsion_atom_site_label_2
_geom_torsion_atom_site_label_3
_geom_torsion_atom_site_label_4
_geom_torsion
_geom_torsion_site_symmetry_1
_geom_torsion_site_symmetry_2
_geom_torsion_site_symmetry_3
_geom_torsion_site_symmetry_4
_geom_torsion_publ_flag
P1 Ru1 S1 C1 -4.65(19) . . . . no
S2 Ru1 S1 C1 172.4(2) . . . . no
P3 Ru1 S1 C1 -99.4(2) . . . . no
P2 Ru1 S1 C1 89.67(19) . . . . no
S3 Ru1 S2 O2 -137.9(4) . . . . no
P1 Ru1 S2 O2 51.6(6) . . . . no
P3 Ru1 S2 O2 -52.2(4) . . . . no
P2 Ru1 S2 O2 131.2(4) . . . . no
S1 Ru1 S2 O2 36.4(4) . . . . no
S3 Ru1 S2 O1 -3.1(2) . . . . no
P1 Ru1 S2 O1 -173.6(3) . . . . no
P3 Ru1 S2 O1 82.7(2) . . . . no
P2 Ru1 S2 O1 -94.0(2) . . . . no
S1 Ru1 S2 O1 171.2(2) . . . . no
S3 Ru1 S2 C19 107.7(2) . . . . no
P1 Ru1 S2 C19 -62.7(4) . . . . no
P3 Ru1 S2 C19 -166.5(2) . . . . no
P2 Ru1 S2 C19 16.8(2) . . . . no
S1 Ru1 S2 C19 -78.0(2) . . . . no
P1 Ru1 S3 O4 24.9(4) . . . . no
S2 Ru1 S3 O4 -153.2(4) . . . . no
P3 Ru1 S3 O4 119.1(4) . . . . no
P2 Ru1 S3 O4 -69.9(4) . . . . no
P1 Ru1 S3 O3 156.05(19) . . . . no
S2 Ru1 S3 O3 -22.1(2) . . . . no
P3 Ru1 S3 O3 -109.7(2) . . . . no
P2 Ru1 S3 O3 61.3(2) . . . . no
P1 Ru1 S3 C37 -95.31(19) . . . . no
S2 Ru1 S3 C37 86.58(19) . . . . no
P3 Ru1 S3 C37 -1.08(19) . . . . no
P2 Ru1 S3 C37 169.89(19) . . . . no
S3 Ru1 P1 C2 -179.70(19) . . . . no
S2 Ru1 P1 C2 -9.2(4) . . . . no
P3 Ru1 P1 C2 93.88(19) . . . . no
P2 Ru1 P1 C2 -87.66(19) . . . . no
S1 Ru1 P1 C2 5.95(18) . . . . no
S3 Ru1 P1 C13 60.7(2) . . . . no
S2 Ru1 P1 C13 -128.9(3) . . . . no
P3 Ru1 P1 C13 -25.7(2) . . . . no
P2 Ru1 P1 C13 152.7(2) . . . . no
S1 Ru1 P1 C13 -113.7(2) . . . . no
S3 Ru1 P1 C7 -63.2(2) . . . . no
S2 Ru1 P1 C7 107.2(4) . . . . no
P3 Ru1 P1 C7 -149.7(2) . . . . no
P2 Ru1 P1 C7 28.8(2) . . . . no
S1 Ru1 P1 C7 122.4(2) . . . . no
S3 Ru1 P2 C20 -111.57(19) . . . . no
P1 Ru1 P2 C20 152.18(18) . . . . no
S2 Ru1 P2 C20 -16.53(18) . . . . no
S1 Ru1 P2 C20 66.44(19) . . . . no
S3 Ru1 P2 C25 2.9(2) . . . . no
P1 Ru1 P2 C25 -93.4(2) . . . . no
S2 Ru1 P2 C25 97.9(2) . . . . no
S1 Ru1 P2 C25 -179.1(2) . . . . no
S3 Ru1 P2 C31 135.1(2) . . . . no
P1 Ru1 P2 C31 38.9(2) . . . . no
S2 Ru1 P2 C31 -129.8(2) . . . . no
S1 Ru1 P2 C31 -46.9(2) . . . . no
S3 Ru1 P3 C43 113.6(2) . . . . no
P1 Ru1 P3 C43 -150.6(2) . . . . no
S2 Ru1 P3 C43 18.2(2) . . . . no
S1 Ru1 P3 C43 -65.3(2) . . . . no
S3 Ru1 P3 C38 -0.07(19) . . . . no
P1 Ru1 P3 C38 95.75(19) . . . . no
S2 Ru1 P3 C38 -95.40(19) . . . . no
S1 Ru1 P3 C38 -178.96(19) . . . . no
S3 Ru1 P3 C49 -119.2(2) . . . . no
P1 Ru1 P3 C49 -23.4(2) . . . . no
S2 Ru1 P3 C49 145.4(2) . . . . no
S1 Ru1 P3 C49 61.9(2) . . . . no
Ru1 S1 C1 C2 2.0(5) . . . . no
Ru1 S1 C1 C6 -172.6(4) . . . . no
C6 C1 C2 C3 -2.1(8) . . . . no
S1 C1 C2 C3 -176.8(4) . . . . no
C6 C1 C2 P1 178.0(4) . . . . no
S1 C1 C2 P1 3.3(7) . . . . no
C13 P1 C2 C1 123.2(4) . . . . no
C7 P1 C2 C1 -134.3(4) . . . . no
Ru1 P1 C2 C1 -6.9(5) . . . . no
C13 P1 C2 C3 -56.7(5) . . . . no
C7 P1 C2 C3 45.8(5) . . . . no
Ru1 P1 C2 C3 173.3(4) . . . . no
C1 C2 C3 C4 0.4(9) . . . . no
P1 C2 C3 C4 -179.7(5) . . . . no
C2 C3 C4 C5 -0.4(10) . . . . no
C3 C4 C5 C6 2.2(11) . . . . no
C4 C5 C6 C1 -4.1(11) . . . . no
C2 C1 C6 C5 4.0(9) . . . . no
S1 C1 C6 C5 179.0(5) . . . . no
C2 P1 C7 C12 20.2(5) . . . . no
C13 P1 C7 C12 127.5(5) . . . . no
Ru1 P1 C7 C12 -98.0(4) . . . . no
C2 P1 C7 C8 -160.6(5) . . . . no
C13 P1 C7 C8 -53.2(5) . . . . no
Ru1 P1 C7 C8 81.2(5) . . . . no
C12 C7 C8 C9 -0.9(9) . . . . no
P1 C7 C8 C9 179.8(5) . . . . no
C7 C8 C9 C10 -0.8(10) . . . . no
C8 C9 C10 C11 2.4(11) . . . . no
C9 C10 C11 C12 -2.3(11) . . . . no
C8 C7 C12 C11 1.1(8) . . . . no
P1 C7 C12 C11 -179.7(4) . . . . no
C10 C11 C12 C7 0.6(10) . . . . no
C2 P1 C13 C14 -177.0(4) . . . . no
C7 P1 C13 C14 77.1(5) . . . . no
Ru1 P1 C13 C14 -56.4(5) . . . . no
C2 P1 C13 C18 7.6(5) . . . . no
C7 P1 C13 C18 -98.3(5) . . . . no
Ru1 P1 C13 C18 128.2(4) . . . . no
C18 C13 C14 C15 2.0(9) . . . . no
P1 C13 C14 C15 -173.5(5) . . . . no
C13 C14 C15 C16 -0.2(10) . . . . no
C14 C15 C16 C17 -2.7(11) . . . . no
C15 C16 C17 C18 3.7(10) . . . . no
C16 C17 C18 C13 -1.9(9) . . . . no
C14 C13 C18 C17 -1.0(9) . . . . no
P1 C13 C18 C17 174.4(4) . . . . no
O2 S2 C19 C20 -142.1(6) . . . . no
O1 S2 C19 C20 103.1(5) . . . . no
Ru1 S2 C19 C20 -14.8(5) . . . . no
O2 S2 C19 C24 38.9(6) . . . . no
O1 S2 C19 C24 -75.9(5) . . . . no
Ru1 S2 C19 C24 166.2(4) . . . . no
C24 C19 C20 C21 0.5(9) . . . . no
S2 C19 C20 C21 -178.5(4) . . . . no
C24 C19 C20 P2 179.4(4) . . . . no
S2 C19 C20 P2 0.4(7) . . . . no
C25 P2 C20 C19 -111.1(5) . . . . no
C31 P2 C20 C19 143.1(5) . . . . no
Ru1 P2 C20 C19 13.8(5) . . . . no
C25 P2 C20 C21 67.8(5) . . . . no
C31 P2 C20 C21 -38.0(5) . . . . no
Ru1 P2 C20 C21 -167.3(4) . . . . no
C19 C20 C21 C22 0.6(9) . . . . no
P2 C20 C21 C22 -178.3(5) . . . . no
C20 C21 C22 C23 -1.3(10) . . . . no
C21 C22 C23 C24 1.0(11) . . . . no
C22 C23 C24 C19 0.0(10) . . . . no
C20 C19 C24 C23 -0.8(9) . . . . no
S2 C19 C24 C23 178.3(5) . . . . no
C20 P2 C25 C26 -166.1(5) . . . . no
C31 P2 C25 C26 -63.1(5) . . . . no
Ru1 P2 C25 C26 77.6(5) . . . . no
C20 P2 C25 C30 16.9(6) . . . . no
C31 P2 C25 C30 119.9(5) . . . . no
Ru1 P2 C25 C30 -99.4(5) . . . . no
C30 C25 C26 C27 -2.7(9) . . . . no
P2 C25 C26 C27 -179.8(5) . . . . no
C25 C26 C27 C28 2.8(9) . . . . no
C26 C27 C28 C29 -0.3(10) . . . . no
C27 C28 C29 C30 -2.4(11) . . . . no
C28 C29 C30 C25 2.6(11) . . . . no
C26 C25 C30 C29 0.0(9) . . . . no
P2 C25 C30 C29 177.1(5) . . . . no
C20 P2 C31 C32 -73.6(5) . . . . no
C25 P2 C31 C32 -179.0(5) . . . . no
Ru1 P2 C31 C32 42.9(5) . . . . no
C20 P2 C31 C36 102.5(5) . . . . no
C25 P2 C31 C36 -3.0(6) . . . . no
Ru1 P2 C31 C36 -141.0(4) . . . . no
C36 C31 C32 C33 2.8(9) . . . . no
P2 C31 C32 C33 179.0(5) . . . . no
C31 C32 C33 C34 -1.2(11) . . . . no
C32 C33 C34 C35 -0.4(11) . . . . no
C33 C34 C35 C36 0.3(11) . . . . no
C32 C31 C36 C35 -2.8(9) . . . . no
P2 C31 C36 C35 -178.8(5) . . . . no
C34 C35 C36 C31 1.3(10) . . . . no
O4 S3 C37 C38 -128.4(5) . . . . no
O3 S3 C37 C38 119.9(5) . . . . no
Ru1 S3 C37 C38 2.6(5) . . . . no
O4 S3 C37 C42 53.0(6) . . . . no
O3 S3 C37 C42 -58.7(5) . . . . no
Ru1 S3 C37 C42 -176.0(4) . . . . no
C42 C37 C38 C39 1.2(8) . . . . no
S3 C37 C38 C39 -177.3(4) . . . . no
C42 C37 C38 P3 175.6(4) . . . . no
S3 C37 C38 P3 -2.9(6) . . . . no
C43 P3 C38 C37 -123.1(5) . . . . no
C49 P3 C38 C37 131.6(4) . . . . no
Ru1 P3 C38 C37 1.7(5) . . . . no
C43 P3 C38 C39 51.0(5) . . . . no
C49 P3 C38 C39 -54.3(5) . . . . no
Ru1 P3 C38 C39 175.7(4) . . . . no
C37 C38 C39 C40 -1.7(9) . . . . no
P3 C38 C39 C40 -175.8(5) . . . . no
C38 C39 C40 C41 0.4(9) . . . . no
C39 C40 C41 C42 1.4(10) . . . . no
C40 C41 C42 C37 -1.9(10) . . . . no
C38 C37 C42 C41 0.6(9) . . . . no
S3 C37 C42 C41 179.2(5) . . . . no
C38 P3 C43 C48 21.5(5) . . . . no
C49 P3 C43 C48 128.7(5) . . . . no
Ru1 P3 C43 C48 -95.1(5) . . . . no
C38 P3 C43 C44 -160.2(5) . . . . no
C49 P3 C43 C44 -53.0(5) . . . . no
Ru1 P3 C43 C44 83.2(5) . . . . no
C48 C43 C44 C45 -1.9(9) . . . . no
P3 C43 C44 C45 179.8(5) . . . . no
C43 C44 C45 C46 1.5(10) . . . . no
C44 C45 C46 C47 -1.3(11) . . . . no
C45 C46 C47 C48 1.5(11) . . . . no
C44 C43 C48 C47 2.1(9) . . . . no
P3 C43 C48 C47 -179.6(5) . . . . no
C46 C47 C48 C43 -1.9(11) . . . . no
C43 P3 C49 C50 70.1(5) . . . . no
C38 P3 C49 C50 175.2(5) . . . . no
Ru1 P3 C49 C50 -64.3(5) . . . . no
C43 P3 C49 C54 -107.9(5) . . . . no
C38 P3 C49 C54 -2.8(5) . . . . no
Ru1 P3 C49 C54 117.7(4) . . . . no
C54 C49 C50 C51 1.1(9) . . . . no
P3 C49 C50 C51 -176.9(5) . . . . no
C49 C50 C51 C52 1.6(10) . . . . no
C50 C51 C52 C53 -3.4(11) . . . . no
C51 C52 C53 C54 2.5(11) . . . . no
C50 C49 C54 C53 -2.1(9) . . . . no
P3 C49 C54 C53 175.9(5) . . . . no
C52 C53 C54 C49 0.2(10) . . . . no
